data_1544718
loop_
_publ_author_name
'Ohgaki, M.'
'Tanaka, K.'
'Marumo, F.'
'Takei, H.'

_publ_section_title
;
 Electron-density distribution in ilmenite-type crystals III. Nickel (II)
 titanium (IV) trioxide, NiTiO3
;
_journal_name_full 'Mineralogical Journal'
_journal_page_first 133
_journal_page_last 144
_journal_volume 14
_journal_year 1988
_chemical_formula_sum 'Ni O3 Ti'
_chemical_name_common NiTiO3
_chemical_name_mineral 'nickel titanium trioxide'
_space_group_IT_number 148
_space_group_name_H-M_alt 'R -3'
_symmetry_space_group_name_Hall '-R 3'
_symmetry_space_group_name_H-M 'R -3 :H'
_cell_angle_alpha 90
_cell_angle_beta 90
_cell_angle_gamma 120
_cell_formula_units_Z 6
_cell_length_a 5.0394(9)
_cell_length_b 5.0394(9)
_cell_length_c 13.811(3)
_cell_volume 303.75(10)
_cod_data_source_file NiTiO3.cif
_cod_data_source_block NiTiO3
_cod_original_formula_sum 'Ni Ti O3'
_cod_database_code 1544718

loop_
_space_group_symop_operation_xyz
'x, y, z'
'-x, -y, -z'
'-y, x-y, z'
'y, -x+y, -z'
'-x+y, -x, z'
'x-y, x, -z'
'x+2/3, y+1/3, z+1/3'
'-x+2/3, -y+1/3, -z+1/3'
'-y+2/3, x-y+1/3, z+1/3'
'y+2/3, -x+y+1/3, -z+1/3'
'-x+y+2/3, -x+1/3, z+1/3'
'x-y+2/3, x+1/3, -z+1/3'
'x+1/3, y+2/3, z+2/3'
'-x+1/3, -y+2/3, -z+2/3'
'-y+1/3, x-y+2/3, z+2/3'
'y+1/3, -x+y+2/3, -z+2/3'
'-x+y+1/3, -x+2/3, z+2/3'
'x-y+1/3, x+2/3, -z+2/3'

loop_
_atom_site_label
_atom_site_occupancy
_atom_site_fract_x
_atom_site_fract_y
_atom_site_fract_z
_atom_site_adp_type
_atom_site_B_iso_or_equiv
_atom_site_type_symbol
NiTi 0.9600 0.000000 0.000000 0.350630(10) Biso 0.451633 Ni
NiTi 0.0400 0.000000 0.000000 0.350630(10) Biso 0.451633 Ti
TiNi 0.9500 0.000000 0.000000 0.144210(10) Biso 0.431192 Ti
TiNi 0.0400 0.000000 0.000000 0.144210(10) Biso 0.431192 Ni
O 1.0 0.31490(11) 0.01602(11) 0.24661(3) Biso 0.447159 O

loop_
_atom_site_aniso_label
_atom_site_aniso_U_11
_atom_site_aniso_U_22
_atom_site_aniso_U_33
_atom_site_aniso_U_12
_atom_site_aniso_U_13
_atom_site_aniso_U_23
NiTi 0.00450 0.00450 0.00516 0.00000 0.00000 0.00000
NiTi 0.00450 0.00450 0.00516 0.00000 0.00000 0.00000
TiNi 0.00440 0.00440 0.00465 0.00000 0.00000 0.00000
TiNi 0.00440 0.00440 0.00465 0.00000 0.00000 0.00000
O 0.00487 0.00566 0.00639 0.00258 0.00036 0.00119
